data_7063077
loop_
_publ_author_name
'Chen, Jiawei'
'Shao, Ying'
'Tang, Shengbiao'
'Sun, Jiangtao'

_publ_section_title
;
 Enantioselective insertion of vinyl diazoacetates into O--H bonds of
 carboxylic acids
;
_journal_issue 12
_journal_name_full 'New Journal of Chemistry'
_journal_page_first 5092
_journal_page_last 5096
_journal_paper_doi 10.1039/D4NJ00289J
_journal_volume 48
_journal_year 2024
_chemical_absolute_configuration rmad
_chemical_formula_moiety 'C21 H22 O4'
_chemical_formula_sum 'C21 H22 O4'
_chemical_formula_weight 338.38
_space_group_crystal_system triclinic
_space_group_IT_number 1
_space_group_name_Hall 'P 1'
_space_group_name_H-M_alt 'P 1'
_atom_sites_solution_hydrogens geom
_atom_sites_solution_primary dual
_audit_creation_date 2023-04-12
_audit_creation_method
;
Olex2 1.5
(compiled 2023.03.06 svn.rbb2c1857 for OlexSys, GUI svn.r6748)
;
_audit_update_record
;
2023-09-10 deposited with the CCDC.	2024-03-05 downloaded from the CCDC.
;
_cell_angle_alpha 90.0640(10)
_cell_angle_beta 93.1930(10)
_cell_angle_gamma 92.5580(10)
_cell_formula_units_Z 3
_cell_length_a 5.95320(10)
_cell_length_b 10.2293(2)
_cell_length_c 22.7669(4)
_cell_measurement_reflns_used 9904
_cell_measurement_temperature 213.00
_cell_measurement_theta_max 54.938
_cell_measurement_theta_min 3.764
_cell_volume 1382.90(4)
_computing_cell_refinement 'SAINT v8.37A (Bruker, 2015)'
_computing_data_reduction 'SAINT v8.37A (Bruker, 2015)'
_computing_molecular_graphics 'Olex2 1.5 (Dolomanov et al., 2009)'
_computing_publication_material 'Olex2 1.5 (Dolomanov et al., 2009)'
_computing_structure_refinement 'SHELXL 2018/3 (Sheldrick, 2015)'
_computing_structure_solution 'SHELXT  (Sheldrick, 2015)'
_diffrn_ambient_temperature 213.00
_diffrn_measured_fraction_theta_full 0.994
_diffrn_measured_fraction_theta_max 0.994
_diffrn_measurement_device_type 'Bruker D8 Venture'
_diffrn_measurement_method '\f and \w scans'
_diffrn_radiation_type GaK\a
_diffrn_radiation_wavelength 1.34139
_diffrn_reflns_av_R_equivalents 0.0562
_diffrn_reflns_av_unetI/netI 0.0466
_diffrn_reflns_Laue_measured_fraction_full 0.994
_diffrn_reflns_Laue_measured_fraction_max 0.994
_diffrn_reflns_limit_h_max 7
_diffrn_reflns_limit_h_min -7
_diffrn_reflns_limit_k_max 12
_diffrn_reflns_limit_k_min -12
_diffrn_reflns_limit_l_max 27
_diffrn_reflns_limit_l_min -27
_diffrn_reflns_number 43148
_diffrn_reflns_point_group_measured_fraction_full 0.984
_diffrn_reflns_point_group_measured_fraction_max 0.982
_diffrn_reflns_theta_full 53.594
_diffrn_reflns_theta_max 54.990
_diffrn_reflns_theta_min 3.383
_diffrn_source_current 2.86
_diffrn_source_power 0.1995708
_diffrn_source_voltage 69.78
_diffrn_standards_number 0
_exptl_absorpt_coefficient_mu 0.431
_exptl_absorpt_correction_T_max 0.7508
_exptl_absorpt_correction_T_min 0.4930
_exptl_absorpt_correction_type multi-scan
_exptl_absorpt_process_details
;
SADABS-2016/2 (Bruker,2016/2) was used for absorption correction.
wR2(int) was 0.1527 before and 0.0709 after correction.
The Ratio of minimum to maximum transmission is 0.6566.
The \l/2 correction factor is Not present.
;
_exptl_crystal_colour colourless
_exptl_crystal_colour_primary colourless
_exptl_crystal_density_diffrn 1.219
_exptl_crystal_description block
_exptl_crystal_F_000 540
_exptl_crystal_size_max 0.07
_exptl_crystal_size_mid 0.07
_exptl_crystal_size_min 0.05
_refine_diff_density_max 0.108
_refine_diff_density_min -0.138
_refine_diff_density_rms 0.024
_refine_ls_abs_structure_details
;
 Flack x determined using 4617 quotients [(I+)-(I-)]/[(I+)+(I-)]
 (Parsons, Flack and Wagner, Acta Cryst. B69 (2013) 249-259).
;
_refine_ls_abs_structure_Flack 0.17(7)
_refine_ls_extinction_method none
_refine_ls_goodness_of_fit_ref 1.029
_refine_ls_hydrogen_treatment constr
_refine_ls_matrix_type full
_refine_ls_number_parameters 685
_refine_ls_number_reflns 10370
_refine_ls_number_restraints 3
_refine_ls_restrained_S_all 1.029
_refine_ls_R_factor_all 0.0339
_refine_ls_R_factor_gt 0.0322
_refine_ls_shift/su_max 0.002
_refine_ls_shift/su_mean 0.000
_refine_ls_structure_factor_coef Fsqd
_refine_ls_weighting_details 'w=1/[\s^2^(Fo^2^)+(0.0423P)^2^+0.0950P] where P=(Fo^2^+2Fc^2^)/3'
_refine_ls_weighting_scheme calc
_refine_ls_wR_factor_gt 0.0817
_refine_ls_wR_factor_ref 0.0831
_reflns_Friedel_coverage 0.976
_reflns_Friedel_fraction_full 0.974
_reflns_Friedel_fraction_max 0.970
_reflns_number_gt 9902
_reflns_number_total 10370
_reflns_threshold_expression 'I > 2\s(I)'
_cod_data_source_file d4nj00289j2.cif
_cod_data_source_block 230412sjt
_cod_depositor_comments 'Adding full bibliography for 7063077.cif.'
_cod_database_code 7063077
_shelx_shelxl_version_number 2018/3
_shelx_space_group_comment
;
The symmetry employed for this shelxl refinement is uniquely defined
by the following loop, which should always be used as a source of
symmetry information in preference to the above space-group names.
They are only intended as comments.
;
_shelx_estimated_absorpt_t_max 0.979
_shelx_estimated_absorpt_t_min 0.970
_olex2_refinement_description
;
1. Fixed Uiso
 At 1.2 times of:
  All C(H) groups
 At 1.5 times of:
  All C(H,H,H) groups
2.a Ternary CH refined with riding coordinates:
 C2(H2), C23(H23), C44(H44)
2.b Aromatic/amide H refined with riding coordinates:
 C5(H5), C6(H6), C7(H7), C8(H8), C9(H9), C10(H10), C11(H11), C13(H13),
 C14(H14), C15(H15), C16(H16), C17(H17), C26(H26), C28(H28), C27(H27), C29(H29),
  C30(H30), C31(H31), C32(H32), C34(H34), C35(H35), C36(H36), C37(H37),
 C38(H38), C47(H47), C48(H48), C56(H56), C49(H49), C50(H50), C51(H51), C52(H52),
  C53(H53), C55(H55), C57(H57), C58(H58), C59(H59)
2.c Idealised Me refined as rotating group:
 C19(H19A,H19B,H19C), C20(H20A,H20B,H20C), C21(H21A,H21B,H21C), C40(H40A,H40B,
 H40C), C41(H41A,H41B,H41C), C42(H42A,H42B,H42C), C61(H61A,H61B,H61C), C62(H62A,
 H62B,H62C), C63(H63A,H63B,H63C)
;
_olex2_submission_special_instructions 'No special instructions were received'

loop_
_space_group_symop_operation_xyz
'x, y, z'

loop_
_atom_site_label
_atom_site_type_symbol
_atom_site_fract_x
_atom_site_fract_y
_atom_site_fract_z
_atom_site_U_iso_or_equiv
_atom_site_adp_type
_atom_site_occupancy
_atom_site_site_symmetry_order
_atom_site_calc_flag
_atom_site_refinement_flags_posn
_atom_site_refinement_flags_adp
_atom_site_refinement_flags_occupancy
_atom_site_disorder_assembly
_atom_site_disorder_group
O1 O 0.2832(2) 0.62318(12) 0.57390(6) 0.0369(3) Uani 1 1 d . . . . .
O2 O 0.5061(3) 0.45418(13) 0.55815(7) 0.0432(3) Uani 1 1 d . . . . .
O3 O 0.5480(2) 0.53757(13) 0.44475(6) 0.0385(3) Uani 1 1 d . . . . .
O4 O 0.1970(3) 0.44768(15) 0.44091(7) 0.0464(4) Uani 1 1 d . . . . .
C1 C 0.4250(3) 0.55532(17) 0.54385(8) 0.0332(4) Uani 1 1 d . . . . .
C2 C 0.4769(3) 0.62929(18) 0.48725(8) 0.0352(4) Uani 1 1 d . . . . .
H2 H 0.341980 0.673599 0.471493 0.042 Uiso 1 1 calc R U . . .
C3 C 0.3864(3) 0.44852(19) 0.42490(9) 0.0362(4) Uani 1 1 d . . . . .
C4 C 0.4711(4) 0.35576(19) 0.38238(9) 0.0375(4) Uani 1 1 d . . . . .
C5 C 0.6817(4) 0.3731(2) 0.35966(10) 0.0448(5) Uani 1 1 d . . . . .
H5 H 0.777788 0.444520 0.371990 0.054 Uiso 1 1 calc R U . . .
C6 C 0.7500(4) 0.2849(3) 0.31869(10) 0.0521(6) Uani 1 1 d . . . . .
H6 H 0.891873 0.296818 0.302839 0.063 Uiso 1 1 calc R U . . .
C7 C 0.6087(5) 0.1790(2) 0.30117(10) 0.0560(6) Uani 1 1 d . . . . .
H7 H 0.655139 0.119303 0.273384 0.067 Uiso 1 1 calc R U . . .
C8 C 0.4017(5) 0.1608(2) 0.32407(10) 0.0552(6) Uani 1 1 d . . . . .
H8 H 0.307012 0.088570 0.312063 0.066 Uiso 1 1 calc R U . . .
C9 C 0.3317(4) 0.2485(2) 0.36483(10) 0.0458(5) Uani 1 1 d . . . . .
H9 H 0.189924 0.235582 0.380658 0.055 Uiso 1 1 calc R U . . .
C10 C 0.6697(3) 0.72652(19) 0.49821(9) 0.0363(4) Uani 1 1 d . . . . .
H10 H 0.810617 0.696132 0.511182 0.044 Uiso 1 1 calc R U . . .
C11 C 0.6497(3) 0.85353(18) 0.49035(8) 0.0344(4) Uani 1 1 d . . . . .
H11 H 0.507015 0.880040 0.476645 0.041 Uiso 1 1 calc R U . . .
C12 C 0.8252(3) 0.95827(18) 0.50060(8) 0.0333(4) Uani 1 1 d . . . . .
C13 C 1.0344(3) 0.93618(19) 0.52856(9) 0.0366(4) Uani 1 1 d . . . . .
H13 H 1.068058 0.851360 0.541053 0.044 Uiso 1 1 calc R U . . .
C14 C 1.1929(4) 1.0383(2) 0.53806(10) 0.0423(5) Uani 1 1 d . . . . .
H14 H 1.332451 1.022726 0.557543 0.051 Uiso 1 1 calc R U . . .
C15 C 1.1466(4) 1.1636(2) 0.51893(10) 0.0452(5) Uani 1 1 d . . . . .
H15 H 1.255150 1.232519 0.525031 0.054 Uiso 1 1 calc R U . . .
C16 C 0.9413(4) 1.1864(2) 0.49104(10) 0.0470(5) Uani 1 1 d . . . . .
H16 H 0.909699 1.271173 0.478011 0.056 Uiso 1 1 calc R U . . .
C17 C 0.7807(4) 1.0850(2) 0.48207(9) 0.0409(4) Uani 1 1 d . . . . .
H17 H 0.640357 1.101689 0.463288 0.049 Uiso 1 1 calc R U . . .
C18 C 0.2131(4) 0.57819(19) 0.63262(8) 0.0368(4) Uani 1 1 d . . . . .
C19 C 0.0663(4) 0.6867(2) 0.65058(11) 0.0500(5) Uani 1 1 d . . . . .
H19A H 0.152807 0.769391 0.651078 0.075 Uiso 1 1 calc R U . . .
H19B H 0.014158 0.668952 0.689506 0.075 Uiso 1 1 calc R U . . .
H19C H -0.062226 0.691419 0.622655 0.075 Uiso 1 1 calc R U . . .
C20 C 0.0787(4) 0.4493(2) 0.62549(11) 0.0474(5) Uani 1 1 d . . . . .
H20A H -0.040870 0.457834 0.595197 0.071 Uiso 1 1 calc R U . . .
H20B H 0.013838 0.426086 0.662423 0.071 Uiso 1 1 calc R U . . .
H20C H 0.177036 0.381550 0.614294 0.071 Uiso 1 1 calc R U . . .
C21 C 0.4182(4) 0.5705(2) 0.67492(10) 0.0478(5) Uani 1 1 d . . . . .
H21A H 0.505461 0.497137 0.664205 0.072 Uiso 1 1 calc R U . . .
H21B H 0.370098 0.558530 0.714643 0.072 Uiso 1 1 calc R U . . .
H21C H 0.510189 0.650897 0.672952 0.072 Uiso 1 1 calc R U . . .
O5 O -0.0715(2) -0.01839(14) 0.91181(6) 0.0397(3) Uani 1 1 d . . . . .
O7 O 0.1118(3) 0.11298(13) 0.77830(6) 0.0437(3) Uani 1 1 d . . . . .
O6 O 0.2701(3) 0.0689(2) 0.89022(8) 0.0614(5) Uani 1 1 d . . . . .
O8 O 0.1796(3) -0.10013(15) 0.77670(8) 0.0579(4) Uani 1 1 d . . . . .
C22 C 0.0744(4) 0.0436(2) 0.87853(9) 0.0404(5) Uani 1 1 d . . . . .
C23 C -0.0504(4) 0.0831(2) 0.82100(9) 0.0427(5) Uani 1 1 d . . . . .
H23 H -0.151770 0.009220 0.806532 0.051 Uiso 1 1 calc R U . . .
C24 C 0.2223(4) 0.00989(19) 0.76007(9) 0.0413(5) Uani 1 1 d . . . . .
C25 C 0.3974(4) 0.04677(19) 0.71907(9) 0.0381(4) Uani 1 1 d . . . . .
C26 C 0.4170(4) 0.1704(2) 0.69436(9) 0.0432(5) Uani 1 1 d . . . . .
H26 H 0.316454 0.234517 0.703761 0.052 Uiso 1 1 calc R U . . .
C28 C 0.7338(4) 0.1064(2) 0.64281(10) 0.0482(5) Uani 1 1 d . . . . .
H28 H 0.848707 0.126917 0.617203 0.058 Uiso 1 1 calc R U . . .
C27 C 0.5835(4) 0.1995(2) 0.65604(10) 0.0484(5) Uani 1 1 d . . . . .
H27 H 0.594641 0.282949 0.638907 0.058 Uiso 1 1 calc R U . . .
C29 C 0.7153(4) -0.0167(2) 0.66719(11) 0.0537(6) Uani 1 1 d . . . . .
H29 H 0.817189 -0.080280 0.658001 0.064 Uiso 1 1 calc R U . . .
C30 C 0.5478(4) -0.0468(2) 0.70495(10) 0.0475(5) Uani 1 1 d . . . . .
H30 H 0.535232 -0.131019 0.721253 0.057 Uiso 1 1 calc R U . . .
C31 C -0.1861(4) 0.1996(2) 0.83066(10) 0.0458(5) Uani 1 1 d . . . . .
H31 H -0.309588 0.188673 0.854462 0.055 Uiso 1 1 calc R U . . .
C32 C -0.1464(4) 0.3164(2) 0.80849(9) 0.0438(5) Uani 1 1 d . . . . .
H32 H -0.024726 0.326380 0.784044 0.053 Uiso 1 1 calc R U . . .
C39 C -0.0005(4) -0.07450(19) 0.96933(9) 0.0386(4) Uani 1 1 d . . . . .
C33 C -0.2760(4) 0.4332(2) 0.81858(9) 0.0433(5) Uani 1 1 d . . . . .
C34 C -0.1799(4) 0.5554(2) 0.80623(10) 0.0490(5) Uani 1 1 d . . . . .
H34 H -0.039354 0.561335 0.789300 0.059 Uiso 1 1 calc R U . . .
C35 C -0.2874(5) 0.6690(3) 0.81841(12) 0.0632(7) Uani 1 1 d . . . . .
H35 H -0.217994 0.750988 0.810516 0.076 Uiso 1 1 calc R U . . .
C36 C -0.4934(6) 0.6622(3) 0.84178(12) 0.0703(8) Uani 1 1 d . . . . .
H36 H -0.567229 0.739008 0.849814 0.084 Uiso 1 1 calc R U . . .
C37 C -0.5931(5) 0.5401(3) 0.85360(11) 0.0659(8) Uani 1 1 d . . . . .
H37 H -0.734623 0.534694 0.870020 0.079 Uiso 1 1 calc R U . . .
C38 C -0.4866(4) 0.4268(3) 0.84151(10) 0.0525(6) Uani 1 1 d . . . . .
H38 H -0.557484 0.344969 0.848880 0.063 Uiso 1 1 calc R U . . .
C40 C -0.2202(5) -0.1286(3) 0.99105(11) 0.0581(6) Uani 1 1 d . . . . .
H40A H -0.322948 -0.058359 0.994291 0.087 Uiso 1 1 calc R U . . .
H40B H -0.193353 -0.168391 1.029320 0.087 Uiso 1 1 calc R U . . .
H40C H -0.285687 -0.194056 0.963530 0.087 Uiso 1 1 calc R U . . .
C41 C 0.1040(5) 0.0298(3) 1.01049(11) 0.0564(6) Uani 1 1 d . . . . .
H41A H 0.247566 0.060889 0.996417 0.085 Uiso 1 1 calc R U . . .
H41B H 0.127205 -0.006613 1.049572 0.085 Uiso 1 1 calc R U . . .
H41C H 0.004403 0.102065 1.011946 0.085 Uiso 1 1 calc R U . . .
C42 C 0.1568(5) -0.1835(3) 0.95895(14) 0.0625(7) Uani 1 1 d . . . . .
H42A H 0.086406 -0.244288 0.930028 0.094 Uiso 1 1 calc R U . . .
H42B H 0.188350 -0.229265 0.995573 0.094 Uiso 1 1 calc R U . . .
H42C H 0.296370 -0.146783 0.944600 0.094 Uiso 1 1 calc R U . . .
O9 O 0.7507(3) 0.38960(14) 0.08693(7) 0.0461(4) Uani 1 1 d . . . . .
O10 O 0.9561(3) 0.57724(16) 0.10708(8) 0.0588(4) Uani 1 1 d . . . . .
O11 O 1.0225(2) 0.49995(15) 0.22163(6) 0.0433(3) Uani 1 1 d . . . . .
O12 O 0.6716(3) 0.57220(17) 0.21768(8) 0.0561(4) Uani 1 1 d . . . . .
C43 C 0.8857(4) 0.4705(2) 0.12016(10) 0.0421(5) Uani 1 1 d . . . . .
C44 C 0.9458(4) 0.4025(2) 0.17836(9) 0.0412(5) Uani 1 1 d . . . . .
H44 H 0.811172 0.353601 0.191920 0.049 Uiso 1 1 calc R U . . .
C45 C 0.8632(4) 0.5803(2) 0.23777(10) 0.0425(5) Uani 1 1 d . . . . .
C46 C 0.9519(4) 0.6766(2) 0.28319(9) 0.0398(4) Uani 1 1 d . . . . .
C47 C 0.8096(4) 0.7714(2) 0.30013(10) 0.0479(5) Uani 1 1 d . . . . .
H47 H 0.663569 0.774765 0.282410 0.057 Uiso 1 1 calc R U . . .
C48 C 0.8835(5) 0.8619(3) 0.34349(11) 0.0553(6) Uani 1 1 d . . . . .
H48 H 0.786981 0.925885 0.355398 0.066 Uiso 1 1 calc R U . . .
C56 C 1.5984(4) 0.0013(2) 0.13333(10) 0.0476(5) Uani 1 1 d . . . . .
H56 H 1.735665 0.018611 0.115729 0.057 Uiso 1 1 calc R U . . .
C49 C 1.0987(5) 0.8573(2) 0.36894(10) 0.0535(6) Uani 1 1 d . . . . .
H49 H 1.148442 0.918277 0.398291 0.064 Uiso 1 1 calc R U . . .
C50 C 1.2408(4) 0.7640(2) 0.35158(10) 0.0501(5) Uani 1 1 d . . . . .
H50 H 1.387586 0.761978 0.368963 0.060 Uiso 1 1 calc R U . . .
C51 C 1.1690(4) 0.6727(2) 0.30854(10) 0.0445(5) Uani 1 1 d . . . . .
H51 H 1.266398 0.609054 0.296713 0.053 Uiso 1 1 calc R U . . .
C52 C 1.1309(4) 0.3108(2) 0.17166(10) 0.0427(5) Uani 1 1 d . . . . .
H52 H 1.272151 0.344524 0.160839 0.051 Uiso 1 1 calc R U . . .
C53 C 1.1020(4) 0.1836(2) 0.18050(9) 0.0401(4) Uani 1 1 d . . . . .
H53 H 0.963252 0.156078 0.195222 0.048 Uiso 1 1 calc R U . . .
C54 C 1.2576(4) 0.0795(2) 0.17040(8) 0.0382(4) Uani 1 1 d . . . . .
C55 C 1.4625(4) 0.1031(2) 0.14451(9) 0.0426(5) Uani 1 1 d . . . . .
H55 H 1.508229 0.189036 0.134629 0.051 Uiso 1 1 calc R U . . .
C57 C 1.5354(5) -0.1262(2) 0.14767(11) 0.0523(6) Uani 1 1 d . . . . .
H57 H 1.628624 -0.194992 0.139586 0.063 Uiso 1 1 calc R U . . .
C58 C 1.3359(5) -0.1512(2) 0.17375(11) 0.0550(6) Uani 1 1 d . . . . .
H58 H 1.292295 -0.237356 0.183804 0.066 Uiso 1 1 calc R U . . .
C59 C 1.1981(4) -0.0492(2) 0.18533(10) 0.0463(5) Uani 1 1 d . . . . .
H59 H 1.062334 -0.067181 0.203553 0.056 Uiso 1 1 calc R U . . .
C60 C 0.6672(4) 0.4278(2) 0.02687(10) 0.0445(5) Uani 1 1 d . . . . .
C61 C 0.5202(5) 0.5434(3) 0.03148(13) 0.0606(6) Uani 1 1 d . . . . .
H61A H 0.400379 0.522004 0.057497 0.091 Uiso 1 1 calc R U . . .
H61B H 0.455407 0.564437 -0.007219 0.091 Uiso 1 1 calc R U . . .
H61C H 0.610247 0.618219 0.047121 0.091 Uiso 1 1 calc R U . . .
C62 C 0.8644(5) 0.4534(3) -0.01144(12) 0.0623(7) Uani 1 1 d . . . . .
H62A H 0.953254 0.529478 0.003280 0.094 Uiso 1 1 calc R U . . .
H62B H 0.808864 0.469180 -0.051551 0.094 Uiso 1 1 calc R U . . .
H62C H 0.957464 0.377855 -0.010583 0.094 Uiso 1 1 calc R U . . .
C63 C 0.5263(6) 0.3071(3) 0.00656(12) 0.0653(7) Uani 1 1 d . . . . .
H63A H 0.621631 0.232782 0.005318 0.098 Uiso 1 1 calc R U . . .
H63B H 0.458021 0.322140 -0.032384 0.098 Uiso 1 1 calc R U . . .
H63C H 0.409135 0.289194 0.033787 0.098 Uiso 1 1 calc R U . . .

loop_
_atom_site_aniso_label
_atom_site_aniso_U_11
_atom_site_aniso_U_22
_atom_site_aniso_U_33
_atom_site_aniso_U_23
_atom_site_aniso_U_13
_atom_site_aniso_U_12
O1 0.0468(8) 0.0310(7) 0.0339(7) 0.0053(5) 0.0067(6) 0.0049(6)
O2 0.0520(9) 0.0355(7) 0.0432(8) 0.0049(6) 0.0066(7) 0.0091(6)
O3 0.0390(8) 0.0392(7) 0.0368(7) -0.0060(6) 0.0061(6) -0.0083(6)
O4 0.0394(8) 0.0432(8) 0.0565(9) -0.0038(7) 0.0076(7) -0.0069(6)
C1 0.0370(10) 0.0276(9) 0.0348(9) -0.0012(7) 0.0016(8) -0.0021(7)
C2 0.0396(10) 0.0312(9) 0.0344(10) 0.0005(7) 0.0029(8) -0.0018(8)
C3 0.0395(11) 0.0334(9) 0.0349(10) 0.0045(7) 0.0001(8) -0.0053(8)
C4 0.0437(11) 0.0378(10) 0.0301(9) 0.0021(7) -0.0017(8) -0.0026(8)
C5 0.0471(12) 0.0504(12) 0.0363(10) 0.0013(9) 0.0007(9) -0.0022(10)
C6 0.0540(14) 0.0655(15) 0.0378(12) 0.0009(10) 0.0058(10) 0.0087(12)
C7 0.0815(18) 0.0548(14) 0.0322(11) -0.0048(10) 0.0037(11) 0.0093(12)
C8 0.0783(18) 0.0478(12) 0.0379(12) -0.0068(9) -0.0005(11) -0.0099(12)
C9 0.0525(13) 0.0461(12) 0.0373(11) -0.0007(9) -0.0015(9) -0.0088(10)
C10 0.0365(10) 0.0362(10) 0.0355(10) 0.0002(8) 0.0013(8) -0.0040(8)
C11 0.0363(10) 0.0357(9) 0.0311(9) -0.0009(7) 0.0033(8) -0.0017(8)
C12 0.0379(10) 0.0325(9) 0.0296(9) -0.0022(7) 0.0064(7) -0.0027(8)
C13 0.0405(11) 0.0318(9) 0.0377(10) -0.0012(7) 0.0043(8) 0.0005(8)
C14 0.0380(11) 0.0453(11) 0.0434(11) -0.0077(9) 0.0041(9) -0.0036(9)
C15 0.0487(13) 0.0389(11) 0.0477(12) -0.0052(9) 0.0112(10) -0.0126(9)
C16 0.0591(14) 0.0338(10) 0.0479(12) 0.0061(9) 0.0078(10) -0.0067(9)
C17 0.0466(12) 0.0369(10) 0.0389(10) 0.0045(8) 0.0023(9) -0.0004(9)
C18 0.0452(11) 0.0359(10) 0.0299(9) 0.0046(7) 0.0054(8) 0.0036(8)
C19 0.0591(14) 0.0510(12) 0.0419(12) 0.0033(9) 0.0095(10) 0.0166(11)
C20 0.0485(13) 0.0438(11) 0.0498(12) 0.0093(9) 0.0063(10) -0.0040(9)
C21 0.0537(13) 0.0507(12) 0.0387(11) -0.0046(9) -0.0050(9) 0.0087(10)
O5 0.0380(7) 0.0440(7) 0.0366(7) 0.0085(6) 0.0016(6) -0.0024(6)
O7 0.0598(9) 0.0368(7) 0.0360(7) 0.0048(6) 0.0123(7) 0.0075(7)
O6 0.0434(10) 0.0913(13) 0.0479(9) 0.0130(9) 0.0028(7) -0.0160(9)
O8 0.0756(12) 0.0356(8) 0.0638(10) 0.0108(7) 0.0133(9) 0.0053(7)
C22 0.0413(12) 0.0436(11) 0.0363(10) 0.0033(8) 0.0050(9) -0.0029(9)
C23 0.0499(12) 0.0433(11) 0.0348(10) 0.0053(8) 0.0047(9) -0.0015(9)
C24 0.0562(13) 0.0329(10) 0.0349(10) 0.0040(8) -0.0015(9) 0.0068(9)
C25 0.0513(12) 0.0326(9) 0.0302(9) -0.0011(7) -0.0034(8) 0.0062(8)
C26 0.0542(13) 0.0347(10) 0.0423(11) 0.0038(8) 0.0072(10) 0.0132(9)
C28 0.0492(13) 0.0548(13) 0.0414(12) -0.0043(9) 0.0063(10) 0.0065(10)
C27 0.0595(14) 0.0401(11) 0.0465(12) 0.0055(9) 0.0080(11) 0.0060(10)
C29 0.0571(14) 0.0510(13) 0.0549(14) -0.0074(11) 0.0058(11) 0.0216(11)
C30 0.0624(14) 0.0339(10) 0.0471(12) -0.0004(9) -0.0009(11) 0.0160(10)
C31 0.0487(12) 0.0535(12) 0.0357(11) 0.0046(9) 0.0050(9) 0.0057(10)
C32 0.0457(12) 0.0511(12) 0.0351(10) 0.0012(9) 0.0040(9) 0.0045(9)
C39 0.0451(11) 0.0390(10) 0.0313(10) 0.0045(8) -0.0003(8) -0.0003(9)
C33 0.0475(12) 0.0518(12) 0.0303(10) 0.0020(8) -0.0050(9) 0.0082(10)
C34 0.0522(13) 0.0521(12) 0.0423(12) 0.0047(9) -0.0052(10) 0.0083(10)
C35 0.083(2) 0.0510(14) 0.0549(15) 0.0012(11) -0.0127(14) 0.0174(13)
C36 0.090(2) 0.0748(19) 0.0473(14) -0.0077(13) -0.0113(14) 0.0423(17)
C37 0.0563(15) 0.103(2) 0.0398(13) -0.0005(13) -0.0013(11) 0.0301(15)
C38 0.0513(14) 0.0665(15) 0.0396(12) 0.0043(10) -0.0033(10) 0.0092(11)
C40 0.0616(15) 0.0656(15) 0.0464(13) 0.0056(11) 0.0094(11) -0.0143(12)
C41 0.0670(16) 0.0586(14) 0.0417(12) -0.0061(10) 0.0005(11) -0.0132(12)
C42 0.0692(17) 0.0528(14) 0.0664(16) 0.0052(12) -0.0001(13) 0.0174(12)
O9 0.0580(9) 0.0368(7) 0.0407(8) 0.0074(6) -0.0121(7) -0.0086(6)
O10 0.0741(12) 0.0475(9) 0.0514(9) 0.0087(7) -0.0083(8) -0.0199(8)
O11 0.0428(8) 0.0457(8) 0.0408(8) -0.0058(6) -0.0039(6) 0.0024(6)
O12 0.0436(9) 0.0572(10) 0.0662(11) -0.0052(8) -0.0102(8) 0.0046(7)
C43 0.0454(12) 0.0382(10) 0.0413(11) 0.0005(8) -0.0036(9) -0.0050(9)
C44 0.0454(11) 0.0390(10) 0.0381(11) 0.0001(8) -0.0029(9) -0.0029(9)
C45 0.0446(12) 0.0418(11) 0.0407(11) 0.0046(9) 0.0010(9) 0.0006(9)
C46 0.0455(11) 0.0408(10) 0.0330(10) 0.0051(8) 0.0042(8) -0.0013(9)
C47 0.0484(12) 0.0538(12) 0.0420(12) 0.0020(9) 0.0050(9) 0.0050(10)
C48 0.0667(16) 0.0555(14) 0.0455(13) -0.0052(10) 0.0116(12) 0.0108(12)
C56 0.0447(12) 0.0580(13) 0.0401(11) -0.0056(10) 0.0049(9) -0.0004(10)
C49 0.0665(16) 0.0577(14) 0.0361(11) -0.0043(10) 0.0089(11) -0.0059(12)
C50 0.0525(13) 0.0626(14) 0.0342(11) 0.0015(9) -0.0001(9) -0.0074(11)
C51 0.0461(12) 0.0496(12) 0.0378(11) 0.0041(9) 0.0023(9) 0.0023(10)
C52 0.0444(11) 0.0454(11) 0.0380(11) 0.0014(8) 0.0011(9) -0.0007(9)
C53 0.0421(11) 0.0456(11) 0.0320(10) 0.0008(8) 0.0018(8) -0.0024(9)
C54 0.0447(11) 0.0418(10) 0.0275(9) 0.0008(7) -0.0015(8) -0.0014(9)
C55 0.0471(12) 0.0446(11) 0.0350(10) -0.0026(8) 0.0001(9) -0.0063(9)
C57 0.0611(15) 0.0513(13) 0.0453(12) -0.0010(10) 0.0043(11) 0.0117(11)
C58 0.0698(16) 0.0438(12) 0.0521(13) 0.0078(10) 0.0086(12) 0.0034(11)
C59 0.0519(13) 0.0462(12) 0.0411(11) 0.0080(9) 0.0085(10) -0.0012(10)
C60 0.0508(12) 0.0409(11) 0.0395(11) 0.0093(9) -0.0111(9) -0.0073(9)
C61 0.0611(15) 0.0572(14) 0.0625(16) 0.0131(12) -0.0059(12) 0.0041(12)
C62 0.0595(15) 0.0791(18) 0.0472(14) 0.0028(12) -0.0011(11) -0.0052(13)
C63 0.0839(19) 0.0530(14) 0.0539(15) 0.0059(11) -0.0237(14) -0.0194(13)

loop_
_atom_type_symbol
_atom_type_description
_atom_type_scat_dispersion_real
_atom_type_scat_dispersion_imag
_atom_type_scat_source
C C 0.0137 0.0067 'International Tables Vol C Tables 4.2.6.8 and 6.1.1.4'
H H 0.0000 0.0000 'International Tables Vol C Tables 4.2.6.8 and 6.1.1.4'
O O 0.0389 0.0241 'International Tables Vol C Tables 4.2.6.8 and 6.1.1.4'

loop_
_geom_angle_atom_site_label_1
_geom_angle_atom_site_label_2
_geom_angle_atom_site_label_3
_geom_angle
_geom_angle_site_symmetry_1
_geom_angle_site_symmetry_3
_geom_angle_publ_flag
C1 O1 C18 120.93(15) . . ?
C3 O3 C2 114.83(15) . . ?
O1 C1 C2 109.12(15) . . ?
O2 C1 O1 126.90(18) . . ?
O2 C1 C2 123.96(18) . . ?
O3 C2 C1 108.82(14) . . ?
O3 C2 H2 110.3 . . ?
O3 C2 C10 106.23(16) . . ?
C1 C2 H2 110.3 . . ?
C10 C2 C1 110.76(16) . . ?
C10 C2 H2 110.3 . . ?
O3 C3 C4 112.18(17) . . ?
O4 C3 O3 122.41(18) . . ?
O4 C3 C4 125.41(18) . . ?
C5 C4 C3 122.27(18) . . ?
C5 C4 C9 119.8(2) . . ?
C9 C4 C3 117.95(19) . . ?
C4 C5 H5 120.1 . . ?
C4 C5 C6 119.8(2) . . ?
C6 C5 H5 120.1 . . ?
C5 C6 H6 120.1 . . ?
C7 C6 C5 119.9(2) . . ?
C7 C6 H6 120.1 . . ?
C6 C7 H7 119.8 . . ?
C8 C7 C6 120.4(2) . . ?
C8 C7 H7 119.8 . . ?
C7 C8 H8 119.9 . . ?
C7 C8 C9 120.1(2) . . ?
C9 C8 H8 119.9 . . ?
C4 C9 H9 120.0 . . ?
C8 C9 C4 120.0(2) . . ?
C8 C9 H9 120.0 . . ?
C2 C10 H10 118.7 . . ?
C11 C10 C2 122.55(19) . . ?
C11 C10 H10 118.7 . . ?
C10 C11 H11 116.3 . . ?
C10 C11 C12 127.45(19) . . ?
C12 C11 H11 116.3 . . ?
C13 C12 C11 122.57(17) . . ?
C13 C12 C17 118.50(18) . . ?
C17 C12 C11 118.93(19) . . ?
C12 C13 H13 119.8 . . ?
C14 C13 C12 120.47(19) . . ?
C14 C13 H13 119.8 . . ?
C13 C14 H14 119.8 . . ?
C13 C14 C15 120.3(2) . . ?
C15 C14 H14 119.8 . . ?
C14 C15 H15 120.1 . . ?
C16 C15 C14 119.76(19) . . ?
C16 C15 H15 120.1 . . ?
C15 C16 H16 119.9 . . ?
C15 C16 C17 120.2(2) . . ?
C17 C16 H16 119.9 . . ?
C12 C17 H17 119.6 . . ?
C16 C17 C12 120.7(2) . . ?
C16 C17 H17 119.6 . . ?
O1 C18 C19 102.20(15) . . ?
O1 C18 C20 109.15(16) . . ?
O1 C18 C21 109.91(17) . . ?
C19 C18 C20 111.26(19) . . ?
C19 C18 C21 110.57(18) . . ?
C20 C18 C21 113.19(18) . . ?
C18 C19 H19A 109.5 . . ?
C18 C19 H19B 109.5 . . ?
C18 C19 H19C 109.5 . . ?
H19A C19 H19B 109.5 . . ?
H19A C19 H19C 109.5 . . ?
H19B C19 H19C 109.5 . . ?
C18 C20 H20A 109.5 . . ?
C18 C20 H20B 109.5 . . ?
C18 C20 H20C 109.5 . . ?
H20A C20 H20B 109.5 . . ?
H20A C20 H20C 109.5 . . ?
H20B C20 H20C 109.5 . . ?
C18 C21 H21A 109.5 . . ?
C18 C21 H21B 109.5 . . ?
C18 C21 H21C 109.5 . . ?
H21A C21 H21B 109.5 . . ?
H21A C21 H21C 109.5 . . ?
H21B C21 H21C 109.5 . . ?
C22 O5 C39 121.57(16) . . ?
C24 O7 C23 114.86(16) . . ?
O5 C22 C23 108.41(18) . . ?
O6 C22 O5 127.6(2) . . ?
O6 C22 C23 123.99(19) . . ?
O7 C23 C22 108.66(18) . . ?
O7 C23 H23 109.3 . . ?
O7 C23 C31 109.82(17) . . ?
C22 C23 H23 109.3 . . ?
C31 C23 C22 110.46(18) . . ?
C31 C23 H23 109.3 . . ?
O7 C24 C25 112.86(16) . . ?
O8 C24 O7 122.1(2) . . ?
O8 C24 C25 125.0(2) . . ?
C26 C25 C24 122.63(18) . . ?
C26 C25 C30 119.2(2) . . ?
C30 C25 C24 118.15(18) . . ?
C25 C26 H26 119.9 . . ?
C27 C26 C25 120.24(19) . . ?
C27 C26 H26 119.9 . . ?
C27 C28 H28 120.0 . . ?
C27 C28 C29 119.9(2) . . ?
C29 C28 H28 120.0 . . ?
C26 C27 H27 119.9 . . ?
C28 C27 C26 120.1(2) . . ?
C28 C27 H27 119.9 . . ?
C28 C29 H29 119.9 . . ?
C30 C29 C28 120.2(2) . . ?
C30 C29 H29 119.9 . . ?
C25 C30 H30 119.9 . . ?
C29 C30 C25 120.3(2) . . ?
C29 C30 H30 119.9 . . ?
C23 C31 H31 117.5 . . ?
C32 C31 C23 125.1(2) . . ?
C32 C31 H31 117.5 . . ?
C31 C32 H32 117.1 . . ?
C31 C32 C33 125.8(2) . . ?
C33 C32 H32 117.1 . . ?
O5 C39 C40 102.30(18) . . ?
O5 C39 C41 111.17(17) . . ?
O5 C39 C42 108.50(18) . . ?
C40 C39 C41 110.93(19) . . ?
C40 C39 C42 110.7(2) . . ?
C41 C39 C42 112.7(2) . . ?
C34 C33 C32 118.7(2) . . ?
C38 C33 C32 123.0(2) . . ?
C38 C33 C34 118.3(2) . . ?
C33 C34 H34 119.4 . . ?
C35 C34 C33 121.2(2) . . ?
C35 C34 H34 119.4 . . ?
C34 C35 H35 119.9 . . ?
C36 C35 C34 120.2(3) . . ?
C36 C35 H35 119.9 . . ?
C35 C36 H36 120.4 . . ?
C35 C36 C37 119.2(3) . . ?
C37 C36 H36 120.4 . . ?
C36 C37 H37 119.6 . . ?
C38 C37 C36 120.8(3) . . ?
C38 C37 H37 119.6 . . ?
C33 C38 H38 119.9 . . ?
C37 C38 C33 120.3(3) . . ?
C37 C38 H38 119.9 . . ?
C39 C40 H40A 109.5 . . ?
C39 C40 H40B 109.5 . . ?
C39 C40 H40C 109.5 . . ?
H40A C40 H40B 109.5 . . ?
H40A C40 H40C 109.5 . . ?
H40B C40 H40C 109.5 . . ?
C39 C41 H41A 109.5 . . ?
C39 C41 H41B 109.5 . . ?
C39 C41 H41C 109.5 . . ?
H41A C41 H41B 109.5 . . ?
H41A C41 H41C 109.5 . . ?
H41B C41 H41C 109.5 . . ?
C39 C42 H42A 109.5 . . ?
C39 C42 H42B 109.5 . . ?
C39 C42 H42C 109.5 . . ?
H42A C42 H42B 109.5 . . ?
H42A C42 H42C 109.5 . . ?
H42B C42 H42C 109.5 . . ?
C43 O9 C60 121.10(16) . . ?
C45 O11 C44 114.79(16) . . ?
O9 C43 C44 108.64(17) . . ?
O10 C43 O9 126.9(2) . . ?
O10 C43 C44 124.5(2) . . ?
O11 C44 C43 109.05(16) . . ?
O11 C44 H44 109.6 . . ?
O11 C44 C52 108.05(17) . . ?
C43 C44 H44 109.6 . . ?
C52 C44 C43 110.95(18) . . ?
C52 C44 H44 109.6 . . ?
O11 C45 C46 112.10(18) . . ?
O12 C45 O11 122.9(2) . . ?
O12 C45 C46 125.0(2) . . ?
C47 C46 C45 117.7(2) . . ?
C47 C46 C51 120.3(2) . . ?
C51 C46 C45 122.0(2) . . ?
C46 C47 H47 120.1 . . ?
C46 C47 C48 119.8(2) . . ?
C48 C47 H47 120.1 . . ?
C47 C48 H48 120.1 . . ?
C49 C48 C47 119.9(2) . . ?
C49 C48 H48 120.1 . . ?
C55 C56 H56 119.5 . . ?
C55 C56 C57 120.9(2) . . ?
C57 C56 H56 119.5 . . ?
C48 C49 H49 119.9 . . ?
C50 C49 C48 120.3(2) . . ?
C50 C49 H49 119.9 . . ?
C49 C50 H50 119.8 . . ?
C49 C50 C51 120.5(2) . . ?
C51 C50 H50 119.8 . . ?
C46 C51 C50 119.3(2) . . ?
C46 C51 H51 120.4 . . ?
C50 C51 H51 120.4 . . ?
C44 C52 H52 119.1 . . ?
C53 C52 C44 121.9(2) . . ?
C53 C52 H52 119.1 . . ?
C52 C53 H53 115.7 . . ?
C52 C53 C54 128.6(2) . . ?
C54 C53 H53 115.7 . . ?
C55 C54 C53 122.52(19) . . ?
C59 C54 C53 119.55(19) . . ?
C59 C54 C55 117.9(2) . . ?
C56 C55 C54 120.5(2) . . ?
C56 C55 H55 119.8 . . ?
C54 C55 H55 119.8 . . ?
C56 C57 H57 120.3 . . ?
C58 C57 C56 119.5(2) . . ?
C58 C57 H57 120.3 . . ?
C57 C58 H58 120.0 . . ?
C57 C58 C59 120.0(2) . . ?
C59 C58 H58 120.0 . . ?
C54 C59 H59 119.4 . . ?
C58 C59 C54 121.2(2) . . ?
C58 C59 H59 119.4 . . ?
O9 C60 C61 109.06(19) . . ?
O9 C60 C62 109.78(19) . . ?
O9 C60 C63 102.17(16) . . ?
C61 C60 C62 113.4(2) . . ?
C61 C60 C63 110.3(2) . . ?
C62 C60 C63 111.5(2) . . ?
C60 C61 H61A 109.5 . . ?
C60 C61 H61B 109.5 . . ?
C60 C61 H61C 109.5 . . ?
H61A C61 H61B 109.5 . . ?
H61A C61 H61C 109.5 . . ?
H61B C61 H61C 109.5 . . ?
C60 C62 H62A 109.5 . . ?
C60 C62 H62B 109.5 . . ?
C60 C62 H62C 109.5 . . ?
H62A C62 H62B 109.5 . . ?
H62A C62 H62C 109.5 . . ?
H62B C62 H62C 109.5 . . ?
C60 C63 H63A 109.5 . . ?
C60 C63 H63B 109.5 . . ?
C60 C63 H63C 109.5 . . ?
H63A C63 H63B 109.5 . . ?
H63A C63 H63C 109.5 . . ?
H63B C63 H63C 109.5 . . ?

loop_
_geom_bond_atom_site_label_1
_geom_bond_atom_site_label_2
_geom_bond_distance
_geom_bond_site_symmetry_2
_geom_bond_publ_flag
O1 C1 1.333(2) . ?
O1 C18 1.490(2) . ?
O2 C1 1.199(2) . ?
O3 C2 1.440(2) . ?
O3 C3 1.354(2) . ?
O4 C3 1.204(3) . ?
C1 C2 1.534(3) . ?
C2 H2 0.9900 . ?
C2 C10 1.495(3) . ?
C3 C4 1.479(3) . ?
C4 C5 1.387(3) . ?
C4 C9 1.390(3) . ?
C5 H5 0.9400 . ?
C5 C6 1.387(3) . ?
C6 H6 0.9400 . ?
C6 C7 1.385(4) . ?
C7 H7 0.9400 . ?
C7 C8 1.370(4) . ?
C8 H8 0.9400 . ?
C8 C9 1.384(3) . ?
C9 H9 0.9400 . ?
C10 H10 0.9400 . ?
C10 C11 1.321(3) . ?
C11 H11 0.9400 . ?
C11 C12 1.472(3) . ?
C12 C13 1.394(3) . ?
C12 C17 1.395(3) . ?
C13 H13 0.9400 . ?
C13 C14 1.384(3) . ?
C14 H14 0.9400 . ?
C14 C15 1.388(3) . ?
C15 H15 0.9400 . ?
C15 C16 1.375(4) . ?
C16 H16 0.9400 . ?
C16 C17 1.386(3) . ?
C17 H17 0.9400 . ?
C18 C19 1.513(3) . ?
C18 C20 1.515(3) . ?
C18 C21 1.517(3) . ?
C19 H19A 0.9700 . ?
C19 H19B 0.9700 . ?
C19 H19C 0.9700 . ?
C20 H20A 0.9700 . ?
C20 H20B 0.9700 . ?
C20 H20C 0.9700 . ?
C21 H21A 0.9700 . ?
C21 H21B 0.9700 . ?
C21 H21C 0.9700 . ?
O5 C22 1.325(2) . ?
O5 C39 1.478(2) . ?
O7 C23 1.432(3) . ?
O7 C24 1.344(3) . ?
O6 C22 1.197(3) . ?
O8 C24 1.209(3) . ?
C22 C23 1.533(3) . ?
C23 H23 0.9900 . ?
C23 C31 1.492(3) . ?
C24 C25 1.475(3) . ?
C25 C26 1.387(3) . ?
C25 C30 1.389(3) . ?
C26 H26 0.9400 . ?
C26 C27 1.380(3) . ?
C28 H28 0.9400 . ?
C28 C27 1.379(3) . ?
C28 C29 1.380(4) . ?
C27 H27 0.9400 . ?
C29 H29 0.9400 . ?
C29 C30 1.377(4) . ?
C30 H30 0.9400 . ?
C31 H31 0.9400 . ?
C31 C32 1.314(3) . ?
C32 H32 0.9400 . ?
C32 C33 1.475(3) . ?
C39 C40 1.507(3) . ?
C39 C41 1.509(3) . ?
C39 C42 1.514(3) . ?
C33 C34 1.387(3) . ?
C33 C38 1.384(3) . ?
C34 H34 0.9400 . ?
C34 C35 1.386(4) . ?
C35 H35 0.9400 . ?
C35 C36 1.363(5) . ?
C36 H36 0.9400 . ?
C36 C37 1.392(5) . ?
C37 H37 0.9400 . ?
C37 C38 1.380(4) . ?
C38 H38 0.9400 . ?
C40 H40A 0.9700 . ?
C40 H40B 0.9700 . ?
C40 H40C 0.9700 . ?
C41 H41A 0.9700 . ?
C41 H41B 0.9700 . ?
C41 H41C 0.9700 . ?
C42 H42A 0.9700 . ?
C42 H42B 0.9700 . ?
C42 H42C 0.9700 . ?
O9 C43 1.332(3) . ?
O9 C60 1.487(2) . ?
O10 C43 1.196(3) . ?
O11 C44 1.442(2) . ?
O11 C45 1.348(3) . ?
O12 C45 1.205(3) . ?
C43 C44 1.529(3) . ?
C44 H44 0.9900 . ?
C44 C52 1.493(3) . ?
C45 C46 1.486(3) . ?
C46 C47 1.384(3) . ?
C46 C51 1.388(3) . ?
C47 H47 0.9400 . ?
C47 C48 1.392(4) . ?
C48 H48 0.9400 . ?
C48 C49 1.379(4) . ?
C56 H56 0.9400 . ?
C56 C55 1.379(3) . ?
C56 C57 1.385(4) . ?
C49 H49 0.9400 . ?
C49 C50 1.375(4) . ?
C50 H50 0.9400 . ?
C50 C51 1.389(3) . ?
C51 H51 0.9400 . ?
C52 H52 0.9400 . ?
C52 C53 1.323(3) . ?
C53 H53 0.9400 . ?
C53 C54 1.469(3) . ?
C54 C55 1.396(3) . ?
C54 C59 1.395(3) . ?
C55 H55 0.9400 . ?
C57 H57 0.9400 . ?
C57 C58 1.371(4) . ?
C58 H58 0.9400 . ?
C58 C59 1.389(3) . ?
C59 H59 0.9400 . ?
C60 C61 1.510(4) . ?
C60 C62 1.515(4) . ?
C60 C63 1.518(3) . ?
C61 H61A 0.9700 . ?
C61 H61B 0.9700 . ?
C61 H61C 0.9700 . ?
C62 H62A 0.9700 . ?
C62 H62B 0.9700 . ?
C62 H62C 0.9700 . ?
C63 H63A 0.9700 . ?
C63 H63B 0.9700 . ?
C63 H63C 0.9700 . ?

loop_
_geom_torsion_atom_site_label_1
_geom_torsion_atom_site_label_2
_geom_torsion_atom_site_label_3
_geom_torsion_atom_site_label_4
_geom_torsion
_geom_torsion_site_symmetry_1
_geom_torsion_site_symmetry_2
_geom_torsion_site_symmetry_3
_geom_torsion_site_symmetry_4
_geom_torsion_publ_flag
O1 C1 C2 O3 -156.60(15) . . . . ?
O1 C1 C2 C10 87.0(2) . . . . ?
O2 C1 C2 O3 25.0(3) . . . . ?
O2 C1 C2 C10 -91.4(2) . . . . ?
O3 C2 C10 C11 123.1(2) . . . . ?
O3 C3 C4 C5 -9.2(3) . . . . ?
O3 C3 C4 C9 171.23(17) . . . . ?
O4 C3 C4 C5 170.8(2) . . . . ?
O4 C3 C4 C9 -8.8(3) . . . . ?
C1 O1 C18 C19 177.14(17) . . . . ?
C1 O1 C18 C20 -65.0(2) . . . . ?
C1 O1 C18 C21 59.7(2) . . . . ?
C1 C2 C10 C11 -118.9(2) . . . . ?
C2 O3 C3 O4 1.2(3) . . . . ?
C2 O3 C3 C4 -178.86(16) . . . . ?
C2 C10 C11 C12 178.84(18) . . . . ?
C3 O3 C2 C1 66.8(2) . . . . ?
C3 O3 C2 C10 -173.91(15) . . . . ?
C3 C4 C5 C6 -178.3(2) . . . . ?
C3 C4 C9 C8 178.5(2) . . . . ?
C4 C5 C6 C7 -0.7(3) . . . . ?
C5 C4 C9 C8 -1.1(3) . . . . ?
C5 C6 C7 C8 0.0(4) . . . . ?
C6 C7 C8 C9 0.2(4) . . . . ?
C7 C8 C9 C4 0.3(4) . . . . ?
C9 C4 C5 C6 1.3(3) . . . . ?
C10 C11 C12 C13 -9.3(3) . . . . ?
C10 C11 C12 C17 171.2(2) . . . . ?
C11 C12 C13 C14 -178.96(18) . . . . ?
C11 C12 C17 C16 179.81(19) . . . . ?
C12 C13 C14 C15 -1.1(3) . . . . ?
C13 C12 C17 C16 0.3(3) . . . . ?
C13 C14 C15 C16 0.7(3) . . . . ?
C14 C15 C16 C17 0.1(3) . . . . ?
C15 C16 C17 C12 -0.6(3) . . . . ?
C17 C12 C13 C14 0.6(3) . . . . ?
C18 O1 C1 O2 1.8(3) . . . . ?
C18 O1 C1 C2 -176.57(16) . . . . ?
O5 C22 C23 O7 -162.55(16) . . . . ?
O5 C22 C23 C31 76.9(2) . . . . ?
O7 C23 C31 C32 -7.1(3) . . . . ?
O7 C24 C25 C26 -10.7(3) . . . . ?
O7 C24 C25 C30 169.33(19) . . . . ?
O6 C22 C23 O7 18.9(3) . . . . ?
O6 C22 C23 C31 -101.7(3) . . . . ?
O8 C24 C25 C26 169.9(2) . . . . ?
O8 C24 C25 C30 -10.2(3) . . . . ?
C22 O5 C39 C40 177.93(19) . . . . ?
C22 O5 C39 C41 59.5(3) . . . . ?
C22 O5 C39 C42 -65.0(2) . . . . ?
C22 C23 C31 C32 112.7(2) . . . . ?
C23 O7 C24 O8 3.2(3) . . . . ?
C23 O7 C24 C25 -176.33(17) . . . . ?
C23 C31 C32 C33 -178.7(2) . . . . ?
C24 O7 C23 C22 67.9(2) . . . . ?
C24 O7 C23 C31 -171.15(18) . . . . ?
C24 C25 C26 C27 -179.7(2) . . . . ?
C24 C25 C30 C29 -179.5(2) . . . . ?
C25 C26 C27 C28 -1.0(4) . . . . ?
C26 C25 C30 C29 0.4(3) . . . . ?
C28 C29 C30 C25 -0.4(4) . . . . ?
C27 C28 C29 C30 -0.3(4) . . . . ?
C29 C28 C27 C26 1.1(4) . . . . ?
C30 C25 C26 C27 0.3(3) . . . . ?
C31 C32 C33 C34 162.3(2) . . . . ?
C31 C32 C33 C38 -15.7(4) . . . . ?
C32 C33 C34 C35 -175.8(2) . . . . ?
C32 C33 C38 C37 175.7(2) . . . . ?
C39 O5 C22 O6 -4.3(4) . . . . ?
C39 O5 C22 C23 177.15(16) . . . . ?
C33 C34 C35 C36 -1.4(4) . . . . ?
C34 C33 C38 C37 -2.3(3) . . . . ?
C34 C35 C36 C37 0.5(4) . . . . ?
C35 C36 C37 C38 -0.5(4) . . . . ?
C36 C37 C38 C33 1.5(4) . . . . ?
C38 C33 C34 C35 2.3(3) . . . . ?
O9 C43 C44 O11 -160.23(17) . . . . ?
O9 C43 C44 C52 80.9(2) . . . . ?
O10 C43 C44 O11 21.8(3) . . . . ?
O10 C43 C44 C52 -97.1(3) . . . . ?
O11 C44 C52 C53 122.4(2) . . . . ?
O11 C45 C46 C47 175.02(18) . . . . ?
O11 C45 C46 C51 -5.4(3) . . . . ?
O12 C45 C46 C47 -5.9(3) . . . . ?
O12 C45 C46 C51 173.7(2) . . . . ?
C43 O9 C60 C61 -63.9(3) . . . . ?
C43 O9 C60 C62 60.9(3) . . . . ?
C43 O9 C60 C63 179.3(2) . . . . ?
C43 C44 C52 C53 -118.1(2) . . . . ?
C44 O11 C45 O12 -0.2(3) . . . . ?
C44 O11 C45 C46 178.92(16) . . . . ?
C44 C52 C53 C54 173.55(19) . . . . ?
C45 O11 C44 C43 67.1(2) . . . . ?
C45 O11 C44 C52 -172.16(17) . . . . ?
C45 C46 C47 C48 178.5(2) . . . . ?
C45 C46 C51 C50 -178.8(2) . . . . ?
C46 C47 C48 C49 0.6(4) . . . . ?
C47 C46 C51 C50 0.8(3) . . . . ?
C47 C48 C49 C50 0.1(4) . . . . ?
C48 C49 C50 C51 -0.4(4) . . . . ?
C56 C57 C58 C59 0.3(4) . . . . ?
C49 C50 C51 C46 0.0(3) . . . . ?
C51 C46 C47 C48 -1.1(3) . . . . ?
C52 C53 C54 C55 -5.0(3) . . . . ?
C52 C53 C54 C59 177.0(2) . . . . ?
C53 C54 C55 C56 -176.9(2) . . . . ?
C53 C54 C59 C58 176.8(2) . . . . ?
C55 C56 C57 C58 -0.5(4) . . . . ?
C55 C54 C59 C58 -1.3(3) . . . . ?
C57 C56 C55 C54 -0.2(3) . . . . ?
C57 C58 C59 C54 0.6(4) . . . . ?
C59 C54 C55 C56 1.1(3) . . . . ?
C60 O9 C43 O10 -0.9(4) . . . . ?
C60 O9 C43 C44 -178.79(19) . . . . ?
